data_7006457
loop_
_publ_author_name
'Mulhern, Declan'
'Brooker, Sally'
'G\"orls, Helmar'
'Rau, Sven'
'Vos, Johannes G.'

_publ_section_title
;
 Synthesis of mononuclear and dinuclear ruthenium(II)
 tris(heteroleptic) complexes via photosubstitution in bis(carbonyl)
 precursors.
;
_journal_issue 1
_journal_name_full 'Dalton transactions (Cambridge, England : 2003)'
_journal_page_first 51
_journal_page_last 57
_journal_paper_doi 10.1039/b510751b
_journal_year 2006
_chemical_formula_sum 'C36 H33 F6 N9 O0.5 P Ru'
_chemical_formula_weight 845.75
_chemical_name_systematic
;
?
;
_space_group_IT_number 14
_symmetry_cell_setting monoclinic
_symmetry_space_group_name_Hall '-P 2ybc'
_symmetry_space_group_name_H-M 'P 1 21/c 1'
_atom_sites_solution_hydrogens geom
_atom_sites_solution_primary direct
_atom_sites_solution_secondary difmap
_audit_creation_method SHELXL-97
_cell_angle_alpha 90.00
_cell_angle_beta 95.9090(10)
_cell_angle_gamma 90.00
_cell_formula_units_Z 4
_cell_length_a 13.95240(10)
_cell_length_b 12.24230(10)
_cell_length_c 23.4412(4)
_cell_measurement_temperature 200(2)
_cell_volume 3982.70(8)
_computing_structure_refinement 'SHELXL-97 (Sheldrick, 1997)'
_computing_structure_solution 'SHELXS-97 (Sheldrick, 1990)'
_diffrn_ambient_temperature 200(2)
_diffrn_measured_fraction_theta_full 0.991
_diffrn_measured_fraction_theta_max 0.991
_diffrn_measurement_device_type 'Bruker SMART area detector'
_diffrn_measurement_method 'CCD area detector'
_diffrn_radiation_monochromator graphite
_diffrn_radiation_source 'fine-focus sealed tube'
_diffrn_radiation_type MoK\a
_diffrn_radiation_wavelength 0.71073
_diffrn_reflns_av_R_equivalents 0.0787
_diffrn_reflns_av_sigmaI/netI 0.0863
_diffrn_reflns_limit_h_max 17
_diffrn_reflns_limit_h_min -15
_diffrn_reflns_limit_k_max 15
_diffrn_reflns_limit_k_min -15
_diffrn_reflns_limit_l_max 29
_diffrn_reflns_limit_l_min -26
_diffrn_reflns_number 22545
_diffrn_reflns_theta_full 26.38
_diffrn_reflns_theta_max 26.38
_diffrn_reflns_theta_min 1.47
_exptl_absorpt_coefficient_mu 0.501
_exptl_absorpt_correction_T_max 0.93
_exptl_absorpt_correction_T_min 0.40
_exptl_absorpt_correction_type multi-scan
_exptl_absorpt_process_details 'SADABS (Bruker AXS Inc., 2000)'
_exptl_crystal_colour red
_exptl_crystal_density_diffrn 1.411
_exptl_crystal_density_method 'not measured'
_exptl_crystal_description block
_exptl_crystal_F_000 1716
_exptl_crystal_size_max 0.42
_exptl_crystal_size_mid 0.24
_exptl_crystal_size_min 0.20
_refine_diff_density_max 1.248
_refine_diff_density_min -1.133
_refine_diff_density_rms 0.225
_refine_ls_extinction_method none
_refine_ls_goodness_of_fit_ref 1.001
_refine_ls_hydrogen_treatment constr
_refine_ls_matrix_type full
_refine_ls_number_parameters 509
_refine_ls_number_reflns 8079
_refine_ls_number_restraints 0
_refine_ls_restrained_S_all 1.001
_refine_ls_R_factor_all 0.1060
_refine_ls_R_factor_gt 0.0599
_refine_ls_shift/su_max 0.001
_refine_ls_shift/su_mean 0.000
_refine_ls_structure_factor_coef Fsqd
_refine_ls_weighting_details 'calc w=1/[\s^2^(Fo^2^)+(0.1062P)^2^+0.0000P] where P=(Fo^2^+2Fc^2^)/3'
_refine_ls_weighting_scheme calc
_refine_ls_wR_factor_gt 0.1587
_refine_ls_wR_factor_ref 0.1872
_reflns_number_gt 4996
_reflns_number_total 8079
_reflns_threshold_expression >2sigma(I)
_cod_data_source_file b510751b.txt
_cod_data_source_block 2vosrr
_cod_depositor_comments
;
The following automatic conversions were performed:
'_symmetry_cell_setting' value 'Monoclinic' changed to 'monoclinic'
according to '/home/saulius/struct/CIF-dictionaries/cif_core.dic'
dictionary named 'cif_core.dic' version 2.4.1 from 2010-06-29.

Automatic conversion script
Id: cif_fix_enum 1527 2010-12-29 10:47:43Z saulius 
;
_cod_original_sg_symbol_H-M P2(1)/c
_cod_original_formula_sum 'C36 H33 F6 N9 O0.50 P Ru'
_cod_database_code 7006457

loop_
_symmetry_equiv_pos_as_xyz
'x, y, z'
'-x, y+1/2, -z+1/2'
'-x, -y, -z'
'x, -y-1/2, z-1/2'

loop_
_atom_site_label
_atom_site_type_symbol
_atom_site_fract_x
_atom_site_fract_y
_atom_site_fract_z
_atom_site_U_iso_or_equiv
_atom_site_adp_type
_atom_site_occupancy
_atom_site_symmetry_multiplicity
_atom_site_calc_flag
_atom_site_refinement_flags
_atom_site_disorder_assembly
_atom_site_disorder_group
Ru Ru 0.39023(3) 0.00075(3) 0.318726(15) 0.03340(15) Uani 1 1 d . . .
N7 N 0.5106(3) 0.0950(3) 0.33747(15) 0.0347(9) Uani 1 1 d . . .
N8 N 0.5496(3) 0.1540(3) 0.38328(16) 0.0364(9) Uani 1 1 d . . .
C2 C 0.6350(4) 0.1861(4) 0.3672(2) 0.0368(11) Uani 1 1 d . . .
N9 N 0.6545(3) 0.1516(3) 0.31490(16) 0.0399(10) Uani 1 1 d . . .
C5 C 0.5736(4) 0.0945(4) 0.29840(19) 0.0356(11) Uani 1 1 d . . .
C6 C 0.5477(4) 0.0354(4) 0.2454(2) 0.0352(11) Uani 1 1 d . . .
C7 C 0.6040(4) 0.0321(4) 0.2006(2) 0.0411(12) Uani 1 1 d . . .
H7 H 0.6649 0.0677 0.2034 0.049 Uiso 1 1 calc R . .
C8 C 0.5703(4) -0.0242(4) 0.1509(2) 0.0466(13) Uani 1 1 d . . .
H8 H 0.6066 -0.0257 0.1187 0.056 Uiso 1 1 calc R . .
C9 C 0.4836(4) -0.0775(4) 0.1493(2) 0.0481(13) Uani 1 1 d . . .
H9 H 0.4594 -0.1171 0.1161 0.058 Uiso 1 1 calc R . .
C10 C 0.4315(4) -0.0732(4) 0.1965(2) 0.0436(12) Uani 1 1 d . . .
H10 H 0.3716 -0.1106 0.1948 0.052 Uiso 1 1 calc R . .
N5 N 0.4623(3) -0.0185(3) 0.24478(17) 0.0361(9) Uani 1 1 d . . .
C16 C 0.7027(4) 0.2564(4) 0.4038(2) 0.0411(12) Uani 1 1 d . . .
C17 C 0.7901(4) 0.2869(6) 0.3855(3) 0.0647(17) Uani 1 1 d . . .
H17 H 0.8092 0.2590 0.3506 0.078 Uiso 1 1 calc R . .
C18 C 0.8495(5) 0.3587(7) 0.4186(3) 0.090(2) Uani 1 1 d . . .
H18 H 0.9096 0.3814 0.4069 0.108 Uiso 1 1 calc R . .
C19 C 0.8185(5) 0.3958(6) 0.4689(3) 0.080(2) Uani 1 1 d . . .
H19 H 0.8563 0.4461 0.4925 0.096 Uiso 1 1 calc R . .
C20 C 0.7321(5) 0.3592(5) 0.4846(3) 0.0655(18) Uani 1 1 d . . .
H20 H 0.7130 0.3831 0.5203 0.079 Uiso 1 1 calc R . .
N71 N 0.6732(3) 0.2920(4) 0.45283(18) 0.0532(12) Uani 1 1 d . . .
N3 N 0.2692(3) -0.0902(3) 0.29218(17) 0.0390(9) Uani 1 1 d . . .
C26 C 0.1988(4) -0.0370(4) 0.2587(2) 0.0417(12) Uani 1 1 d . . .
C27 C 0.1125(4) -0.0893(5) 0.2404(3) 0.0609(16) Uani 1 1 d . . .
H27 H 0.0643 -0.0513 0.2166 0.073 Uiso 1 1 calc R . .
C28 C 0.0964(5) -0.1946(5) 0.2562(3) 0.0650(17) Uani 1 1 d . . .
H28 H 0.0373 -0.2300 0.2440 0.078 Uiso 1 1 calc R . .
C29 C 0.1661(5) -0.2470(5) 0.2894(3) 0.0661(17) Uani 1 1 d . . .
H29 H 0.1566 -0.3203 0.3007 0.079 Uiso 1 1 calc R . .
C30 C 0.2522(4) -0.1938(4) 0.3071(3) 0.0547(15) Uani 1 1 d . . .
H30 H 0.3006 -0.2322 0.3305 0.066 Uiso 1 1 calc R . .
N4 N 0.3054(3) 0.1152(3) 0.27271(16) 0.0361(9) Uani 1 1 d . . .
C36 C 0.2202(4) 0.0772(4) 0.2462(2) 0.0399(11) Uani 1 1 d . . .
C37 C 0.1607(4) 0.1435(5) 0.2099(3) 0.0596(16) Uani 1 1 d . . .
H37 H 0.1035 0.1147 0.1900 0.072 Uiso 1 1 calc R . .
C38 C 0.1853(4) 0.2519(5) 0.2030(3) 0.0611(16) Uani 1 1 d . . .
H38 H 0.1443 0.2990 0.1793 0.073 Uiso 1 1 calc R . .
C39 C 0.2699(4) 0.2904(5) 0.2310(2) 0.0548(15) Uani 1 1 d . . .
H39 H 0.2881 0.3644 0.2265 0.066 Uiso 1 1 calc R . .
C40 C 0.3283(4) 0.2218(4) 0.2654(2) 0.0445(12) Uani 1 1 d . . .
H40 H 0.3864 0.2497 0.2847 0.053 Uiso 1 1 calc R . .
N1 N 0.4601(3) -0.1216(3) 0.36682(17) 0.0377(9) Uani 1 1 d . . .
C46 C 0.4445(4) -0.1246(4) 0.4231(2) 0.0395(11) Uani 1 1 d . . .
C47 C 0.4871(4) -0.2014(4) 0.4603(2) 0.0493(13) Uani 1 1 d . . .
H47 H 0.4760 -0.2000 0.4996 0.059 Uiso 1 1 calc R . .
C48 C 0.5466(4) -0.2815(4) 0.4402(3) 0.0531(14) Uani 1 1 d . . .
C49 C 0.5612(4) -0.2777(5) 0.3832(3) 0.0560(15) Uani 1 1 d . . .
H49 H 0.6014 -0.3304 0.3678 0.067 Uiso 1 1 calc R . .
C50 C 0.5178(4) -0.1974(4) 0.3481(2) 0.0486(13) Uani 1 1 d . . .
H50 H 0.5296 -0.1962 0.3089 0.058 Uiso 1 1 calc R . .
C51 C 0.5949(5) -0.3646(6) 0.4814(3) 0.083(2) Uani 1 1 d . . .
H51A H 0.5758 -0.4384 0.4685 0.100 Uiso 1 1 calc R . .
H51B H 0.5751 -0.3522 0.5198 0.100 Uiso 1 1 calc R . .
H51C H 0.6650 -0.3572 0.4826 0.100 Uiso 1 1 calc R . .
N2 N 0.3403(3) 0.0269(3) 0.39701(17) 0.0356(9) Uani 1 1 d . . .
C56 C 0.3776(4) -0.0392(4) 0.4404(2) 0.0372(11) Uani 1 1 d . . .
C57 C 0.3533(4) -0.0264(4) 0.4950(2) 0.0468(13) Uani 1 1 d . . .
H57 H 0.3809 -0.0736 0.5244 0.056 Uiso 1 1 calc R . .
C58 C 0.2889(4) 0.0541(5) 0.5085(2) 0.0483(13) Uani 1 1 d . . .
C59 C 0.2536(4) 0.1202(4) 0.4639(2) 0.0496(13) Uani 1 1 d . . .
H59 H 0.2098 0.1770 0.4707 0.060 Uiso 1 1 calc R . .
C60 C 0.2804(4) 0.1057(4) 0.4095(2) 0.0466(13) Uani 1 1 d . . .
H60 H 0.2551 0.1536 0.3798 0.056 Uiso 1 1 calc R . .
C61 C 0.2600(5) 0.0675(6) 0.5680(3) 0.075(2) Uani 1 1 d . . .
H61A H 0.2398 0.1431 0.5735 0.090 Uiso 1 1 calc R . .
H61B H 0.3149 0.0501 0.5961 0.090 Uiso 1 1 calc R . .
H61C H 0.2064 0.0180 0.5734 0.090 Uiso 1 1 calc R . .
P1 P 0.85779(12) 0.57283(14) 0.62981(7) 0.0563(4) Uani 1 1 d . . .
F11 F 0.8521(5) 0.5425(5) 0.6943(2) 0.130(2) Uani 1 1 d . . .
F12 F 0.7658(3) 0.6460(4) 0.6339(3) 0.1159(17) Uani 1 1 d . . .
F13 F 0.7916(3) 0.4690(4) 0.6124(2) 0.0907(13) Uani 1 1 d . . .
F14 F 0.9245(4) 0.6728(4) 0.6484(3) 0.1265(19) Uani 1 1 d . . .
F15 F 0.8605(6) 0.6011(5) 0.5663(2) 0.160(3) Uani 1 1 d . . .
F16 F 0.9499(4) 0.4988(4) 0.6289(4) 0.153(3) Uani 1 1 d . . .
C80 C 0.0419(11) 0.2097(14) 0.0500(6) 0.090(5) Uani 0.50 1 d P . .
H80A H 0.0318 0.1913 0.0092 0.108 Uiso 0.50 1 calc PR . .
H80B H 0.0239 0.1472 0.0728 0.108 Uiso 0.50 1 calc PR . .
H80C H 0.1100 0.2274 0.0605 0.108 Uiso 0.50 1 calc PR . .
C81 C -0.0160(11) 0.3014(19) 0.0612(8) 0.102(6) Uani 0.50 1 d P . .
H81A H -0.0356 0.3380 0.0242 0.122 Uiso 0.50 1 calc PR . .
H81B H -0.0755 0.2738 0.0759 0.122 Uiso 0.50 1 calc PR . .
O82 O 0.0228(6) 0.3785(8) 0.0986(4) 0.060(2) Uani 0.50 1 d P . .
C83 C -0.0195(14) 0.469(2) 0.1084(9) 0.129(9) Uani 0.50 1 d P . .
H83A H -0.0811 0.4499 0.1234 0.155 Uiso 0.50 1 calc PR . .
H83B H -0.0363 0.5047 0.0708 0.155 Uiso 0.50 1 calc PR . .
C84 C 0.0236(14) 0.5466(12) 0.1442(10) 0.118(8) Uani 0.50 1 d P . .
H84A H 0.0413 0.5146 0.1821 0.142 Uiso 0.50 1 calc PR . .
H84B H -0.0212 0.6074 0.1475 0.142 Uiso 0.50 1 calc PR . .
H84C H 0.0816 0.5736 0.1285 0.142 Uiso 0.50 1 calc PR . .

loop_
_atom_site_aniso_label
_atom_site_aniso_U_11
_atom_site_aniso_U_22
_atom_site_aniso_U_33
_atom_site_aniso_U_23
_atom_site_aniso_U_13
_atom_site_aniso_U_12
Ru 0.0385(2) 0.0304(2) 0.0311(2) 0.00101(16) 0.00330(15) -0.00180(18)
N7 0.041(2) 0.036(2) 0.026(2) 0.0007(16) 0.0019(17) -0.0028(18)
N8 0.041(2) 0.034(2) 0.032(2) 0.0016(17) -0.0053(17) -0.0012(19)
C2 0.046(3) 0.033(2) 0.030(3) 0.004(2) -0.004(2) 0.001(2)
N9 0.043(2) 0.043(2) 0.034(2) -0.0020(18) 0.0022(18) -0.002(2)
C5 0.045(3) 0.033(3) 0.029(2) -0.0013(19) 0.002(2) -0.006(2)
C6 0.042(3) 0.034(2) 0.029(3) 0.0021(19) -0.001(2) -0.001(2)
C7 0.044(3) 0.042(3) 0.038(3) -0.001(2) 0.004(2) -0.002(2)
C8 0.060(3) 0.044(3) 0.038(3) -0.001(2) 0.015(3) 0.001(3)
C9 0.060(3) 0.045(3) 0.039(3) -0.008(2) 0.001(2) -0.010(3)
C10 0.050(3) 0.039(3) 0.041(3) -0.006(2) 0.001(2) -0.011(2)
N5 0.042(2) 0.034(2) 0.031(2) 0.0003(16) 0.0013(17) -0.0014(18)
C16 0.045(3) 0.041(3) 0.035(3) 0.000(2) -0.005(2) -0.002(2)
C17 0.055(4) 0.083(5) 0.056(4) -0.018(3) 0.006(3) -0.020(3)
C18 0.072(5) 0.114(7) 0.084(5) -0.022(5) 0.002(4) -0.043(5)
C19 0.074(5) 0.086(5) 0.076(5) -0.025(4) -0.014(4) -0.027(4)
C20 0.078(5) 0.069(4) 0.046(3) -0.018(3) -0.012(3) -0.004(4)
N71 0.061(3) 0.059(3) 0.038(3) -0.008(2) -0.006(2) -0.007(3)
N3 0.045(2) 0.032(2) 0.040(2) -0.0025(18) 0.0065(19) -0.0032(19)
C26 0.045(3) 0.038(3) 0.042(3) -0.003(2) 0.005(2) -0.002(2)
C27 0.051(3) 0.056(4) 0.073(4) 0.004(3) -0.011(3) -0.007(3)
C28 0.056(4) 0.061(4) 0.075(4) 0.004(3) -0.007(3) -0.023(3)
C29 0.069(4) 0.043(3) 0.088(5) 0.002(3) 0.012(4) -0.021(3)
C30 0.055(4) 0.035(3) 0.073(4) 0.003(3) 0.004(3) -0.004(3)
N4 0.046(2) 0.032(2) 0.031(2) 0.0013(16) 0.0030(18) 0.0000(19)
C36 0.042(3) 0.039(3) 0.038(3) -0.001(2) -0.001(2) -0.001(2)
C37 0.055(4) 0.060(4) 0.060(4) 0.009(3) -0.016(3) -0.003(3)
C38 0.063(4) 0.058(4) 0.059(4) 0.016(3) -0.009(3) 0.015(3)
C39 0.069(4) 0.040(3) 0.055(4) 0.008(3) 0.006(3) 0.000(3)
C40 0.054(3) 0.041(3) 0.038(3) 0.003(2) 0.002(2) -0.003(3)
N1 0.042(2) 0.031(2) 0.040(2) 0.0009(17) 0.0049(18) -0.0015(19)
C46 0.040(3) 0.038(3) 0.041(3) 0.004(2) 0.005(2) -0.002(2)
C47 0.054(3) 0.046(3) 0.046(3) 0.015(2) 0.002(3) 0.007(3)
C48 0.054(3) 0.036(3) 0.069(4) 0.013(3) 0.001(3) 0.005(3)
C49 0.060(4) 0.044(3) 0.066(4) 0.003(3) 0.016(3) 0.013(3)
C50 0.052(3) 0.046(3) 0.048(3) 0.003(3) 0.007(3) 0.007(3)
C51 0.092(5) 0.067(5) 0.089(5) 0.026(4) 0.003(4) 0.034(4)
N2 0.036(2) 0.037(2) 0.034(2) 0.0017(16) 0.0066(17) 0.0020(17)
C56 0.042(3) 0.035(2) 0.035(3) 0.005(2) 0.005(2) -0.001(2)
C57 0.051(3) 0.051(3) 0.039(3) 0.008(2) 0.004(2) 0.004(3)
C58 0.056(3) 0.049(3) 0.041(3) -0.001(3) 0.010(3) 0.004(3)
C59 0.056(3) 0.046(3) 0.048(3) 0.003(2) 0.010(3) 0.010(3)
C60 0.055(3) 0.041(3) 0.044(3) 0.005(2) 0.005(3) 0.009(3)
C61 0.090(5) 0.085(5) 0.052(4) 0.007(4) 0.019(4) 0.018(4)
P1 0.0534(9) 0.0558(9) 0.0587(10) -0.0052(8) 0.0016(7) -0.0045(8)
F11 0.215(6) 0.111(4) 0.065(3) 0.000(3) 0.015(3) -0.004(4)
F12 0.081(3) 0.078(3) 0.189(5) -0.003(3) 0.012(3) 0.014(3)
F13 0.089(3) 0.073(3) 0.106(3) -0.014(2) -0.012(3) -0.021(2)
F14 0.111(4) 0.079(3) 0.183(5) -0.026(3) -0.017(4) -0.039(3)
F15 0.276(8) 0.140(5) 0.066(3) 0.005(3) 0.027(4) -0.042(5)
F16 0.063(3) 0.116(5) 0.281(9) -0.046(4) 0.018(4) 0.018(3)
C80 0.090(11) 0.114(13) 0.067(9) -0.023(9) 0.009(8) -0.064(11)
C81 0.057(9) 0.157(18) 0.090(12) -0.002(12) -0.003(8) 0.018(11)
O82 0.034(4) 0.062(5) 0.083(6) 0.020(5) -0.001(4) 0.006(4)
C83 0.071(12) 0.20(3) 0.118(17) 0.087(17) 0.017(11) 0.032(15)
C84 0.109(15) 0.038(8) 0.22(2) 0.016(11) 0.099(16) 0.018(9)

loop_
_atom_type_symbol
_atom_type_description
_atom_type_scat_dispersion_real
_atom_type_scat_dispersion_imag
_atom_type_scat_source
C C 0.0033 0.0016 'International Tables Vol C Tables 4.2.6.8 and 6.1.1.4'
H H 0.0000 0.0000 'International Tables Vol C Tables 4.2.6.8 and 6.1.1.4'
N N 0.0061 0.0033 'International Tables Vol C Tables 4.2.6.8 and 6.1.1.4'
O O 0.0106 0.0060 'International Tables Vol C Tables 4.2.6.8 and 6.1.1.4'
F F 0.0171 0.0103 'International Tables Vol C Tables 4.2.6.8 and 6.1.1.4'
P P 0.1023 0.0942 'International Tables Vol C Tables 4.2.6.8 and 6.1.1.4'
Ru Ru -1.2594 0.8363 'International Tables Vol C Tables 4.2.6.8 and 6.1.1.4'

loop_
_geom_angle_atom_site_label_1
_geom_angle_atom_site_label_2
_geom_angle_atom_site_label_3
_geom_angle
_geom_angle_site_symmetry_1
_geom_angle_site_symmetry_3
_geom_angle_publ_flag
N7 Ru N2 93.81(15) . . y
N7 Ru N1 87.73(15) . . y
N2 Ru N1 79.01(15) . . y
N7 Ru N3 174.82(14) . . y
N2 Ru N3 90.66(16) . . y
N1 Ru N3 95.69(16) . . y
N7 Ru N4 98.24(16) . . y
N2 Ru N4 97.59(15) . . y
N1 Ru N4 173.35(15) . . y
N3 Ru N4 78.56(16) . . y
N7 Ru N5 77.82(15) . . y
N2 Ru N5 171.10(15) . . y
N1 Ru N5 97.46(15) . . y
N3 Ru N5 97.85(15) . . y
N4 Ru N5 86.71(15) . . y
C5 N7 N8 107.8(4) . . ?
C5 N7 Ru 115.7(3) . . ?
N8 N7 Ru 136.1(3) . . ?
C2 N8 N7 103.2(4) . . ?
N8 C2 N9 115.5(4) . . ?
N8 C2 C16 122.5(4) . . ?
N9 C2 C16 122.0(4) . . ?
C5 N9 C2 100.4(4) . . ?
N7 C5 N9 113.1(4) . . ?
N7 C5 C6 117.8(4) . . ?
N9 C5 C6 129.1(4) . . ?
N5 C6 C7 123.0(4) . . ?
N5 C6 C5 113.1(4) . . ?
C7 C6 C5 123.9(5) . . ?
C6 C7 C8 118.9(5) . . ?
C9 C8 C7 118.6(5) . . ?
C8 C9 C10 119.6(5) . . ?
N5 C10 C9 122.8(5) . . ?
C10 N5 C6 117.0(4) . . ?
C10 N5 Ru 127.5(3) . . ?
C6 N5 Ru 115.4(3) . . ?
N71 C16 C17 122.7(5) . . ?
N71 C16 C2 116.9(5) . . ?
C17 C16 C2 120.3(5) . . ?
C16 C17 C18 119.3(6) . . ?
C19 C18 C17 117.8(7) . . ?
C20 C19 C18 119.1(6) . . ?
N71 C20 C19 124.0(6) . . ?
C16 N71 C20 117.1(5) . . ?
C30 N3 C26 117.8(5) . . ?
C30 N3 Ru 126.3(4) . . ?
C26 N3 Ru 115.8(3) . . ?
N3 C26 C27 120.5(5) . . ?
N3 C26 C36 115.0(4) . . ?
C27 C26 C36 124.4(5) . . ?
C28 C27 C26 120.8(6) . . ?
C29 C28 C27 118.6(6) . . ?
C28 C29 C30 120.0(6) . . ?
N3 C30 C29 122.3(6) . . ?
C40 N4 C36 118.4(4) . . ?
C40 N4 Ru 126.0(4) . . ?
C36 N4 Ru 115.6(3) . . ?
N4 C36 C37 121.2(5) . . ?
N4 C36 C26 114.8(4) . . ?
C37 C36 C26 124.0(5) . . ?
C38 C37 C36 119.5(6) . . ?
C39 C38 C37 118.9(5) . . ?
C38 C39 C40 120.0(5) . . ?
N4 C40 C39 121.8(5) . . ?
C50 N1 C46 117.6(4) . . ?
C50 N1 Ru 126.5(3) . . ?
C46 N1 Ru 115.9(3) . . ?
N1 C46 C47 122.1(5) . . ?
N1 C46 C56 114.4(4) . . ?
C47 C46 C56 123.5(5) . . ?
C46 C47 C48 120.0(5) . . ?
C49 C48 C47 117.2(5) . . ?
C49 C48 C51 122.9(6) . . ?
C47 C48 C51 119.9(5) . . ?
C48 C49 C50 120.2(5) . . ?
N1 C50 C49 122.9(5) . . ?
C60 N2 C56 117.9(4) . . ?
C60 N2 Ru 126.1(3) . . ?
C56 N2 Ru 115.9(3) . . ?
N2 C56 C57 121.3(5) . . ?
N2 C56 C46 114.7(4) . . ?
C57 C56 C46 124.1(5) . . ?
C56 C57 C58 121.5(5) . . ?
C59 C58 C57 115.7(5) . . ?
C59 C58 C61 122.3(5) . . ?
C57 C58 C61 122.0(5) . . ?
C58 C59 C60 121.2(5) . . ?
N2 C60 C59 122.3(5) . . ?
F15 P1 F11 178.4(4) . . ?
F15 P1 F14 91.2(3) . . ?
F11 P1 F14 90.2(3) . . ?
F15 P1 F16 90.8(4) . . ?
F11 P1 F16 90.0(4) . . ?
F14 P1 F16 89.5(3) . . ?
F15 P1 F12 91.8(4) . . ?
F11 P1 F12 87.4(3) . . ?
F14 P1 F12 90.1(3) . . ?
F16 P1 F12 177.3(4) . . ?
F15 P1 F13 90.2(3) . . ?
F11 P1 F13 88.4(3) . . ?
F14 P1 F13 178.3(3) . . ?
F16 P1 F13 89.4(3) . . ?
F12 P1 F13 90.8(3) . . ?
O82 C81 C80 118.0(13) . . ?
C83 O82 C81 123.5(15) . . ?
O82 C83 C84 121.9(17) . . ?

loop_
_geom_bond_atom_site_label_1
_geom_bond_atom_site_label_2
_geom_bond_distance
_geom_bond_site_symmetry_2
_geom_bond_publ_flag
Ru N7 2.048(4) . y
Ru N2 2.054(4) . y
Ru N1 2.059(4) . y
Ru N3 2.064(4) . y
Ru N4 2.065(4) . y
Ru N5 2.105(4) . y
N7 C5 1.333(6) . ?
N7 N8 1.360(5) . ?
N8 C2 1.345(6) . ?
C2 N9 1.352(6) . ?
C2 C16 1.484(7) . ?
N9 C5 1.350(6) . ?
C5 C6 1.450(6) . ?
C6 N5 1.361(6) . ?
C6 C7 1.377(7) . ?
C7 C8 1.393(8) . ?
C8 C9 1.371(7) . ?
C9 C10 1.386(7) . ?
C10 N5 1.346(6) . ?
C16 N71 1.332(6) . ?
C16 C17 1.385(8) . ?
C17 C18 1.390(9) . ?
C18 C19 1.374(10) . ?
C19 C20 1.371(9) . ?
C20 N71 1.335(7) . ?
N3 C30 1.343(6) . ?
N3 C26 1.359(7) . ?
C26 C27 1.392(7) . ?
C26 C36 1.465(7) . ?
C27 C28 1.366(8) . ?
C28 C29 1.344(9) . ?
C29 C30 1.390(8) . ?
N4 C40 1.359(6) . ?
N4 C36 1.365(6) . ?
C36 C37 1.387(7) . ?
C37 C38 1.385(8) . ?
C38 C39 1.373(8) . ?
C39 C40 1.373(7) . ?
N1 C50 1.332(6) . ?
N1 C46 1.361(6) . ?
C46 C47 1.374(7) . ?
C46 C56 1.485(7) . ?
C47 C48 1.398(8) . ?
C48 C49 1.373(8) . ?
C48 C51 1.513(8) . ?
C49 C50 1.380(8) . ?
N2 C60 1.328(6) . ?
N2 C56 1.361(6) . ?
C56 C57 1.365(7) . ?
C57 C58 1.391(8) . ?
C58 C59 1.373(7) . ?
C58 C61 1.502(7) . ?
C59 C60 1.376(7) . ?
P1 F15 1.533(5) . ?
P1 F11 1.567(5) . ?
P1 F14 1.572(5) . ?
P1 F16 1.574(5) . ?
P1 F12 1.576(5) . ?
P1 F13 1.599(4) . ?
C80 C81 1.42(2) . ?
C81 O82 1.36(2) . ?
O82 C83 1.29(2) . ?
C83 C84 1.36(3) . ?

loop_
_geom_torsion_atom_site_label_1
_geom_torsion_atom_site_label_2
_geom_torsion_atom_site_label_3
_geom_torsion_atom_site_label_4
_geom_torsion
_geom_torsion_site_symmetry_1
_geom_torsion_site_symmetry_2
_geom_torsion_site_symmetry_3
_geom_torsion_site_symmetry_4
_geom_torsion_publ_flag
N2 Ru N7 C5 174.0(3) . . . . ?
N1 Ru N7 C5 95.2(3) . . . . ?
N3 Ru N7 C5 -36.3(18) . . . . ?
N4 Ru N7 C5 -87.7(3) . . . . ?
N5 Ru N7 C5 -2.9(3) . . . . ?
N2 Ru N7 N8 1.0(4) . . . . ?
N1 Ru N7 N8 -77.8(4) . . . . ?
N3 Ru N7 N8 150.7(15) . . . . ?
N4 Ru N7 N8 99.2(4) . . . . ?
N5 Ru N7 N8 -176.0(4) . . . . ?
C5 N7 N8 C2 0.7(5) . . . . ?
Ru N7 N8 C2 174.1(3) . . . . ?
N7 N8 C2 N9 -0.6(5) . . . . ?
N7 N8 C2 C16 178.3(4) . . . . ?
N8 C2 N9 C5 0.3(5) . . . . ?
C16 C2 N9 C5 -178.6(4) . . . . ?
N8 N7 C5 N9 -0.6(5) . . . . ?
Ru N7 C5 N9 -175.5(3) . . . . ?
N8 N7 C5 C6 179.6(4) . . . . ?
Ru N7 C5 C6 4.7(5) . . . . ?
C2 N9 C5 N7 0.2(5) . . . . ?
C2 N9 C5 C6 180.0(5) . . . . ?
N7 C5 C6 N5 -3.9(6) . . . . ?
N9 C5 C6 N5 176.3(5) . . . . ?
N7 C5 C6 C7 177.1(5) . . . . ?
N9 C5 C6 C7 -2.7(8) . . . . ?
N5 C6 C7 C8 3.4(8) . . . . ?
C5 C6 C7 C8 -177.8(5) . . . . ?
C6 C7 C8 C9 -2.2(8) . . . . ?
C7 C8 C9 C10 0.6(8) . . . . ?
C8 C9 C10 N5 0.0(8) . . . . ?
C9 C10 N5 C6 1.0(7) . . . . ?
C9 C10 N5 Ru 177.6(4) . . . . ?
C7 C6 N5 C10 -2.7(7) . . . . ?
C5 C6 N5 C10 178.3(4) . . . . ?
C7 C6 N5 Ru -179.7(4) . . . . ?
C5 C6 N5 Ru 1.3(5) . . . . ?
N7 Ru N5 C10 -175.9(4) . . . . ?
N2 Ru N5 C10 164.1(8) . . . . ?
N1 Ru N5 C10 98.1(4) . . . . ?
N3 Ru N5 C10 1.3(4) . . . . ?
N4 Ru N5 C10 -76.7(4) . . . . ?
N7 Ru N5 C6 0.8(3) . . . . ?
N2 Ru N5 C6 -19.3(11) . . . . ?
N1 Ru N5 C6 -85.3(3) . . . . ?
N3 Ru N5 C6 177.9(3) . . . . ?
N4 Ru N5 C6 99.9(3) . . . . ?
N8 C2 C16 N71 -3.5(7) . . . . ?
N9 C2 C16 N71 175.4(5) . . . . ?
N8 C2 C16 C17 179.7(5) . . . . ?
N9 C2 C16 C17 -1.5(8) . . . . ?
N71 C16 C17 C18 -1.0(10) . . . . ?
C2 C16 C17 C18 175.7(6) . . . . ?
C16 C17 C18 C19 0.5(11) . . . . ?
C17 C18 C19 C20 1.2(12) . . . . ?
C18 C19 C20 N71 -2.7(12) . . . . ?
C17 C16 N71 C20 -0.3(8) . . . . ?
C2 C16 N71 C20 -177.1(5) . . . . ?
C19 C20 N71 C16 2.2(9) . . . . ?
N7 Ru N3 C30 132.9(16) . . . . ?
N2 Ru N3 C30 -77.3(4) . . . . ?
N1 Ru N3 C30 1.7(4) . . . . ?
N4 Ru N3 C30 -174.9(5) . . . . ?
N5 Ru N3 C30 100.1(4) . . . . ?
N7 Ru N3 C26 -50.5(18) . . . . ?
N2 Ru N3 C26 99.3(4) . . . . ?
N1 Ru N3 C26 178.3(3) . . . . ?
N4 Ru N3 C26 1.7(3) . . . . ?
N5 Ru N3 C26 -83.3(4) . . . . ?
C30 N3 C26 C27 -0.4(7) . . . . ?
Ru N3 C26 C27 -177.3(4) . . . . ?
C30 N3 C26 C36 177.4(4) . . . . ?
Ru N3 C26 C36 0.5(5) . . . . ?
N3 C26 C27 C28 0.7(9) . . . . ?
C36 C26 C27 C28 -176.9(6) . . . . ?
C26 C27 C28 C29 -0.6(10) . . . . ?
C27 C28 C29 C30 0.3(10) . . . . ?
C26 N3 C30 C29 0.1(8) . . . . ?
Ru N3 C30 C29 176.6(4) . . . . ?
C28 C29 C30 N3 0.0(10) . . . . ?
N7 Ru N4 C40 -5.7(4) . . . . ?
N2 Ru N4 C40 89.3(4) . . . . ?
N1 Ru N4 C40 148.1(12) . . . . ?
N3 Ru N4 C40 178.5(4) . . . . ?
N5 Ru N4 C40 -82.9(4) . . . . ?
N7 Ru N4 C36 172.2(3) . . . . ?
N2 Ru N4 C36 -92.8(3) . . . . ?
N1 Ru N4 C36 -34.1(14) . . . . ?
N3 Ru N4 C36 -3.7(3) . . . . ?
N5 Ru N4 C36 95.0(3) . . . . ?
C40 N4 C36 C37 3.7(7) . . . . ?
Ru N4 C36 C37 -174.3(4) . . . . ?
C40 N4 C36 C26 -176.9(4) . . . . ?
Ru N4 C36 C26 5.1(5) . . . . ?
N3 C26 C36 N4 -3.6(6) . . . . ?
C27 C26 C36 N4 174.0(5) . . . . ?
N3 C26 C36 C37 175.7(5) . . . . ?
C27 C26 C36 C37 -6.6(8) . . . . ?
N4 C36 C37 C38 -3.7(9) . . . . ?
C26 C36 C37 C38 177.0(5) . . . . ?
C36 C37 C38 C39 2.0(9) . . . . ?
C37 C38 C39 C40 -0.5(9) . . . . ?
C36 N4 C40 C39 -2.1(7) . . . . ?
Ru N4 C40 C39 175.7(4) . . . . ?
C38 C39 C40 N4 0.5(8) . . . . ?
N7 Ru N1 C50 -88.3(4) . . . . ?
N2 Ru N1 C50 177.4(5) . . . . ?
N3 Ru N1 C50 87.8(4) . . . . ?
N4 Ru N1 C50 117.7(12) . . . . ?
N5 Ru N1 C50 -10.9(4) . . . . ?
N7 Ru N1 C46 92.2(3) . . . . ?
N2 Ru N1 C46 -2.2(3) . . . . ?
N3 Ru N1 C46 -91.7(3) . . . . ?
N4 Ru N1 C46 -61.8(14) . . . . ?
N5 Ru N1 C46 169.5(3) . . . . ?
C50 N1 C46 C47 0.9(7) . . . . ?
Ru N1 C46 C47 -179.6(4) . . . . ?
C50 N1 C46 C56 -178.6(4) . . . . ?
Ru N1 C46 C56 1.0(5) . . . . ?
N1 C46 C47 C48 -1.7(8) . . . . ?
C56 C46 C47 C48 177.7(5) . . . . ?
C46 C47 C48 C49 1.3(8) . . . . ?
C46 C47 C48 C51 178.8(6) . . . . ?
C47 C48 C49 C50 -0.2(9) . . . . ?
C51 C48 C49 C50 -177.6(6) . . . . ?
C46 N1 C50 C49 0.3(8) . . . . ?
Ru N1 C50 C49 -179.2(4) . . . . ?
C48 C49 C50 N1 -0.6(9) . . . . ?
N7 Ru N2 C60 91.8(4) . . . . ?
N1 Ru N2 C60 178.8(4) . . . . ?
N3 Ru N2 C60 -85.5(4) . . . . ?
N4 Ru N2 C60 -7.0(4) . . . . ?
N5 Ru N2 C60 111.5(10) . . . . ?
N7 Ru N2 C56 -83.8(4) . . . . ?
N1 Ru N2 C56 3.1(3) . . . . ?
N3 Ru N2 C56 98.8(4) . . . . ?
N4 Ru N2 C56 177.3(3) . . . . ?
N5 Ru N2 C56 -64.2(10) . . . . ?
C60 N2 C56 C57 1.0(7) . . . . ?
Ru N2 C56 C57 177.0(4) . . . . ?
C60 N2 C56 C46 -179.5(4) . . . . ?
Ru N2 C56 C46 -3.5(5) . . . . ?
N1 C46 C56 N2 1.6(6) . . . . ?
C47 C46 C56 N2 -177.8(5) . . . . ?
N1 C46 C56 C57 -178.9(5) . . . . ?
C47 C46 C56 C57 1.7(8) . . . . ?
N2 C56 C57 C58 0.4(8) . . . . ?
C46 C56 C57 C58 -179.0(5) . . . . ?
C56 C57 C58 C59 -1.2(9) . . . . ?
C56 C57 C58 C61 178.7(6) . . . . ?
C57 C58 C59 C60 0.6(9) . . . . ?
C61 C58 C59 C60 -179.3(6) . . . . ?
C56 N2 C60 C59 -1.6(8) . . . . ?
Ru N2 C60 C59 -177.2(4) . . . . ?
C58 C59 C60 N2 0.8(9) . . . . ?
C80 C81 O82 C83 174.0(16) . . . . ?
C81 O82 C83 C84 -176.9(17) . . . . ?
